data_3000303
loop_
_publ_author_name
'Akio Ojida'

_publ_section_title
;
 ENTER SECTION TITLE
;
_journal_name_full 'To be published in Communications Chemistry'
_chemical_formula_sum 'C32 H33 Cl2 Cu N5 O8'
_space_group_name_Hall '-P 2ac 2ab'
_space_group_name_H-M_alt 'P b c a'
_cell_angle_alpha 90.0000
_cell_angle_beta 90.0000
_cell_angle_gamma 90.0000
_cell_length_a 11.6509(19)
_cell_length_b 16.126(3)
_cell_length_c 33.091(5)
_cell_measurement_temperature 90
_cell_volume 6217.2(18)
_diffrn_ambient_temperature 90
_diffrn_radiation_type 'Mo K\a'
_diffrn_radiation_wavelength 0.71075
_refine_ls_goodness_of_fit_ref 1.032
_refine_ls_R_factor_all 0.0498
_refine_ls_R_factor_gt 0.0455
_refine_ls_wR_factor_gt 0.1201
_refine_ls_wR_factor_ref 0.1228
_cod_database_code 3000303
_cod_hold_until_date 2021-11-08

loop_
_atom_site_label
_atom_site_fract_x
_atom_site_fract_y
_atom_site_fract_z
? ? ? ?
